data_7150943
loop_
_publ_author_name
'Bentabed-Ababsa, Ghenia'
'Derdour, Aicha'
'Roisnel, Thierry'
'S\'aez, Jose A.'
'Domingo, Luis R.'
'Mongin, Florence'

_publ_section_title
;
 Polar [3 + 2] cycloaddition of ketones with electrophilically
 activated carbonyl ylides. Synthesis of spirocyclic dioxolane
 indolinones
;
_journal_issue 17
_journal_name_full 'Organic &amp; Biomolecular Chemistry'
_journal_page_first 3144
_journal_page_last 3157
_journal_paper_doi 10.1039/b804856h
_journal_volume 6
_journal_year 2008
_chemical_compound_source 'synthesis as described'
_chemical_formula_moiety 'C18 H10 Cl1 N3 O3'
_chemical_formula_sum 'C18 H10 Cl N3 O3'
_chemical_formula_weight 351.74
_chemical_name_systematic
;
?
;
_space_group_IT_number 2
_symmetry_cell_setting triclinic
_symmetry_Int_Tables_number 2
_symmetry_space_group_name_Hall '-P 1'
_symmetry_space_group_name_H-M 'P -1'
_atom_sites_solution_hydrogens geom
_atom_sites_solution_primary direct
_atom_sites_solution_secondary difmap
_cell_angle_alpha 71.202(3)
_cell_angle_beta 87.399(3)
_cell_angle_gamma 83.872(3)
_cell_formula_units_Z 2
_cell_length_a 7.4444(5)
_cell_length_b 8.6287(6)
_cell_length_c 12.8065(8)
_cell_measurement_reflns_used 6431
_cell_measurement_temperature 100(2)
_cell_measurement_theta_max 27.49
_cell_measurement_theta_min 2.50
_cell_measurement_wavelength 0.71073
_cell_volume 774.25(9)
_computing_cell_refinement 'Bruker SMART, 2006'
_computing_data_collection 'Bruker SMART, 2006'
_computing_data_reduction 'Bruker SAINT, 2006'
_computing_molecular_graphics 'Ortep-3 for Windows (Farrugia, 1997)'
_computing_publication_material 'WinGX publication routines (Farrugia, 1999)'
_computing_structure_refinement 'SHELXL-97 (Sheldrick, 1997)'
_computing_structure_solution 'SIR97 (Altomare et al., 1999)'
_diffrn_ambient_temperature 100(2)
_diffrn_detector 'CCD plate'
_diffrn_measured_fraction_theta_full 0.992
_diffrn_measured_fraction_theta_max 0.992
_diffrn_measurement_device_type 'APEXII, Bruker-AXS'
_diffrn_measurement_method 'CCD rotation images, thin slices'
_diffrn_radiation_monochromator graphite
_diffrn_radiation_probe x-ray
_diffrn_radiation_type MoK\a
_diffrn_radiation_wavelength 0.71073
_diffrn_reflns_av_R_equivalents 0.0382
_diffrn_reflns_av_unetI/netI 0.0331
_diffrn_reflns_limit_h_max 9
_diffrn_reflns_limit_h_min -9
_diffrn_reflns_limit_k_max 11
_diffrn_reflns_limit_k_min -11
_diffrn_reflns_limit_l_max 16
_diffrn_reflns_limit_l_min -16
_diffrn_reflns_number 11851
_diffrn_reflns_theta_full 27.48
_diffrn_reflns_theta_max 27.48
_diffrn_reflns_theta_min 3.21
_exptl_absorpt_coefficient_mu 0.271
_exptl_absorpt_correction_T_max 0.955
_exptl_absorpt_correction_T_min 0.868
_exptl_absorpt_correction_type multi-scan
_exptl_absorpt_process_details
;
[Sheldrick, G.M. (2002). SADABS Bruker AXS Inc., Madison, Wisconsin, USA]
;
_exptl_crystal_colour colourless
_exptl_crystal_density_diffrn 1.509
_exptl_crystal_density_method 'not measured'
_exptl_crystal_description prism
_exptl_crystal_F_000 360
_exptl_crystal_size_max 0.48
_exptl_crystal_size_mid 0.2
_exptl_crystal_size_min 0.17
_refine_diff_density_max 0.434
_refine_diff_density_min -0.247
_refine_diff_density_rms 0.052
_refine_ls_extinction_method none
_refine_ls_goodness_of_fit_ref 1.053
_refine_ls_hydrogen_treatment mixed
_refine_ls_matrix_type full
_refine_ls_number_parameters 229
_refine_ls_number_reflns 3524
_refine_ls_number_restraints 0
_refine_ls_restrained_S_all 1.053
_refine_ls_R_factor_all 0.041
_refine_ls_R_factor_gt 0.038
_refine_ls_shift/su_max 0
_refine_ls_shift/su_mean 0
_refine_ls_structure_factor_coef Fsqd
_refine_ls_weighting_details 'calc w=1/[\s^2^(Fo^2^)+(0.0398P)^2^+0.4531P] where P=(Fo^2^+2Fc^2^)/3'
_refine_ls_weighting_scheme calc
_refine_ls_wR_factor_gt 0.0917
_refine_ls_wR_factor_ref 0.0936
_reflns_number_gt 3302
_reflns_number_total 3524
_reflns_threshold_expression >2sigma(I)
_cod_data_source_file b804856h.txt
_cod_data_source_block 16a
_cod_database_code 7150943

loop_
_symmetry_equiv_pos_as_xyz
'x, y, z'
'-x, -y, -z'

loop_
_atom_site_label
_atom_site_type_symbol
_atom_site_fract_x
_atom_site_fract_y
_atom_site_fract_z
_atom_site_U_iso_or_equiv
_atom_site_adp_type
_atom_site_occupancy
_atom_site_calc_flag
_atom_site_refinement_flags
_atom_site_disorder_assembly
_atom_site_disorder_group
C1 C 0.07878(19) 0.65376(17) 0.62329(11) 0.0146(3) Uani 1 d . . .
H1 H -0.0558 0.6639 0.6176 0.017 Uiso 1 calc R . .
C2 C 0.20329(18) 0.49844(17) 0.79267(11) 0.0136(3) Uani 1 d . . .
C3 C 0.28700(18) 0.43216(17) 0.69794(11) 0.0137(3) Uani 1 d . . .
C4 C 0.3437(2) 0.51619(18) 0.87393(12) 0.0155(3) Uani 1 d . . .
C5 C -0.08194(19) 0.33081(18) 0.84945(12) 0.0157(3) Uani 1 d . . .
H5 H -0.1301 0.3619 0.7774 0.019 Uiso 1 calc R . .
C6 C -0.16772(19) 0.22666(18) 0.94016(12) 0.0169(3) Uani 1 d . . .
C7 C -0.1006(2) 0.18016(18) 1.04671(12) 0.0180(3) Uani 1 d . . .
H7 H -0.1627 0.1086 1.1063 0.022 Uiso 1 calc R . .
C8 C 0.0581(2) 0.23878(18) 1.06585(12) 0.0173(3) Uani 1 d . . .
H8 H 0.1056 0.2092 1.138 0.021 Uiso 1 calc R . .
C9 C 0.07660(19) 0.38675(17) 0.86921(11) 0.0136(3) Uani 1 d . . .
C10 C 0.14374(19) 0.34140(17) 0.97619(11) 0.0143(3) Uani 1 d . . .
C11 C 0.15329(18) 0.79409(17) 0.53379(11) 0.0146(3) Uani 1 d . . .
C12 C 0.22648(19) 0.92016(18) 0.55809(12) 0.0181(3) Uani 1 d . . .
H12 H 0.2327 0.9184 0.6324 0.022 Uiso 1 calc R . .
C13 C 0.2905(2) 1.04900(19) 0.47263(13) 0.0212(3) Uani 1 d . . .
H13 H 0.3391 1.136 0.4888 0.025 Uiso 1 calc R . .
C14 C 0.2838(2) 1.0511(2) 0.36411(13) 0.0241(3) Uani 1 d . . .
H14 H 0.3298 1.138 0.3063 0.029 Uiso 1 calc R . .
C15 C 0.2093(3) 0.9253(2) 0.34042(13) 0.0275(4) Uani 1 d . . .
H15 H 0.2037 0.9268 0.2661 0.033 Uiso 1 calc R . .
C16 C 0.1428(2) 0.7973(2) 0.42510(13) 0.0223(3) Uani 1 d . . .
H16 H 0.0905 0.7123 0.4086 0.027 Uiso 1 calc R . .
C17 C 0.30448(19) 0.25070(18) 0.72813(11) 0.0155(3) Uani 1 d . . .
C18 C 0.46587(19) 0.49403(17) 0.65670(12) 0.0158(3) Uani 1 d . . .
N1 N 0.30100(17) 0.41885(15) 0.97580(10) 0.0156(3) Uani 1 d . . .
HN1 H 0.365(3) 0.407(3) 1.029(2) 0.05 Uiso 1 d . . .
N2 N 0.31689(18) 0.11033(16) 0.75102(11) 0.0218(3) Uani 1 d . . .
N3 N 0.60368(18) 0.53643(17) 0.62361(11) 0.0228(3) Uani 1 d . . .
O1 O 0.15270(14) 0.49482(12) 0.61664(8) 0.0153(2) Uani 1 d . . .
O2 O 0.12596(14) 0.65591(12) 0.72987(8) 0.0165(2) Uani 1 d . . .
O3 O 0.46840(15) 0.60288(13) 0.84748(8) 0.0206(2) Uani 1 d . . .
Cl1 Cl -0.36713(5) 0.15126(5) 0.92034(3) 0.02198(11) Uani 1 d . . .

loop_
_atom_site_aniso_label
_atom_site_aniso_U_11
_atom_site_aniso_U_22
_atom_site_aniso_U_33
_atom_site_aniso_U_23
_atom_site_aniso_U_13
_atom_site_aniso_U_12
C1 0.0158(6) 0.0147(7) 0.0139(6) -0.0056(5) 0.0006(5) -0.0015(5)
C2 0.0156(6) 0.0128(7) 0.0126(6) -0.0038(5) 0.0005(5) -0.0031(5)
C3 0.0148(6) 0.0136(7) 0.0129(6) -0.0040(5) 0.0005(5) -0.0035(5)
C4 0.0196(7) 0.0148(7) 0.0139(6) -0.0070(5) 0.0009(5) -0.0024(5)
C5 0.0174(7) 0.0163(7) 0.0137(6) -0.0052(5) 0.0016(5) -0.0023(5)
C6 0.0150(6) 0.0156(7) 0.0218(7) -0.0079(6) 0.0041(5) -0.0036(5)
C7 0.0211(7) 0.0149(7) 0.0168(7) -0.0034(6) 0.0063(6) -0.0036(6)
C8 0.0224(7) 0.0155(7) 0.0125(6) -0.0034(5) 0.0013(5) -0.0001(6)
C9 0.0166(7) 0.0121(7) 0.0120(6) -0.0038(5) 0.0036(5) -0.0024(5)
C10 0.0165(6) 0.0129(7) 0.0144(7) -0.0059(5) 0.0012(5) -0.0015(5)
C11 0.0133(6) 0.0142(7) 0.0139(6) -0.0021(5) 0.0005(5) 0.0009(5)
C12 0.0166(7) 0.0181(7) 0.0188(7) -0.0045(6) -0.0025(5) -0.0018(6)
C13 0.0168(7) 0.0167(7) 0.0271(8) -0.0022(6) -0.0007(6) -0.0033(6)
C14 0.0219(7) 0.0193(8) 0.0230(8) 0.0026(6) 0.0080(6) 0.0003(6)
C15 0.0411(10) 0.0240(9) 0.0150(7) -0.0049(6) 0.0059(7) 0.0013(7)
C16 0.0320(8) 0.0184(8) 0.0170(7) -0.0066(6) 0.0008(6) -0.0020(6)
C17 0.0152(6) 0.0181(7) 0.0141(7) -0.0060(6) 0.0024(5) -0.0046(5)
C18 0.0189(7) 0.0135(7) 0.0153(7) -0.0051(5) 0.0020(5) -0.0024(5)
N1 0.0176(6) 0.0170(6) 0.0127(6) -0.0045(5) -0.0008(4) -0.0046(5)
N2 0.0252(7) 0.0178(7) 0.0225(7) -0.0065(5) 0.0024(5) -0.0042(5)
N3 0.0223(7) 0.0203(7) 0.0260(7) -0.0072(6) 0.0049(5) -0.0057(5)
O1 0.0198(5) 0.0134(5) 0.0135(5) -0.0048(4) -0.0028(4) -0.0016(4)
O2 0.0247(5) 0.0131(5) 0.0112(5) -0.0034(4) -0.0001(4) -0.0006(4)
O3 0.0250(6) 0.0231(6) 0.0159(5) -0.0061(4) 0.0007(4) -0.0125(4)
Cl1 0.01687(18) 0.0242(2) 0.0262(2) -0.00845(15) 0.00471(14) -0.00886(14)

loop_
_atom_type_symbol
_atom_type_description
_atom_type_scat_dispersion_real
_atom_type_scat_dispersion_imag
_atom_type_scat_source
C C 0.0033 0.0016 'International Tables Vol C Tables 4.2.6.8 and 6.1.1.4'
H H 0 0 'International Tables Vol C Tables 4.2.6.8 and 6.1.1.4'
N N 0.0061 0.0033 'International Tables Vol C Tables 4.2.6.8 and 6.1.1.4'
O O 0.0106 0.006 'International Tables Vol C Tables 4.2.6.8 and 6.1.1.4'
Cl Cl 0.1484 0.1585 'International Tables Vol C Tables 4.2.6.8 and 6.1.1.4'

loop_
_geom_angle_atom_site_label_1
_geom_angle_atom_site_label_2
_geom_angle_atom_site_label_3
_geom_angle
_geom_angle_site_symmetry_1
_geom_angle_site_symmetry_3
_geom_angle_publ_flag
O2 C1 O1 105.95(11) . . ?
O2 C1 C11 110.57(11) . . ?
O1 C1 C11 112.16(11) . . ?
O2 C1 H1 109.4 . . ?
O1 C1 H1 109.4 . . ?
C11 C1 H1 109.4 . . ?
O2 C2 C9 116.29(12) . . ?
O2 C2 C4 109.56(11) . . ?
C9 C2 C4 102.48(11) . . ?
O2 C2 C3 100.57(10) . . ?
C9 C2 C3 113.67(11) . . ?
C4 C2 C3 114.79(11) . . ?
O1 C3 C17 107.72(11) . . ?
O1 C3 C18 111.74(11) . . ?
C17 C3 C18 109.20(12) . . ?
O1 C3 C2 101.24(11) . . ?
C17 C3 C2 113.75(11) . . ?
C18 C3 C2 112.90(11) . . ?
O3 C4 N1 127.67(13) . . ?
O3 C4 C2 124.99(13) . . ?
N1 C4 C2 107.34(11) . . ?
C9 C5 C6 117.00(13) . . ?
C9 C5 H5 121.5 . . ?
C6 C5 H5 121.5 . . ?
C7 C6 C5 122.61(13) . . ?
C7 C6 Cl1 118.27(11) . . ?
C5 C6 Cl1 119.12(11) . . ?
C6 C7 C8 119.90(13) . . ?
C6 C7 H7 120.1 . . ?
C8 C7 H7 120.1 . . ?
C10 C8 C7 117.64(13) . . ?
C10 C8 H8 121.2 . . ?
C7 C8 H8 121.2 . . ?
C5 C9 C10 120.56(13) . . ?
C5 C9 C2 131.47(12) . . ?
C10 C9 C2 107.96(12) . . ?
C8 C10 C9 122.28(13) . . ?
C8 C10 N1 127.74(13) . . ?
C9 C10 N1 109.96(12) . . ?
C16 C11 C12 120.23(13) . . ?
C16 C11 C1 118.28(13) . . ?
C12 C11 C1 121.46(13) . . ?
C11 C12 C13 119.53(14) . . ?
C11 C12 H12 120.2 . . ?
C13 C12 H12 120.2 . . ?
C14 C13 C12 120.45(14) . . ?
C14 C13 H13 119.8 . . ?
C12 C13 H13 119.8 . . ?
C13 C14 C15 119.68(14) . . ?
C13 C14 H14 120.2 . . ?
C15 C14 H14 120.2 . . ?
C14 C15 C16 120.25(15) . . ?
C14 C15 H15 119.9 . . ?
C16 C15 H15 119.9 . . ?
C11 C16 C15 119.83(15) . . ?
C11 C16 H16 120.1 . . ?
C15 C16 H16 120.1 . . ?
N2 C17 C3 179.48(16) . . ?
N3 C18 C3 177.39(15) . . ?
C4 N1 C10 112.13(12) . . ?
C4 N1 HN1 121.5(17) . . ?
C10 N1 HN1 126.3(17) . . ?
C3 O1 C1 107.10(10) . . ?
C2 O2 C1 109.67(10) . . ?

loop_
_geom_bond_atom_site_label_1
_geom_bond_atom_site_label_2
_geom_bond_distance
_geom_bond_site_symmetry_2
_geom_bond_publ_flag
C1 O2 1.4310(16) . ?
C1 O1 1.4495(17) . ?
C1 C11 1.5096(19) . ?
C1 H1 1 . ?
C2 O2 1.4125(17) . ?
C2 C9 1.5102(18) . ?
C2 C4 1.5603(19) . ?
C2 C3 1.5778(19) . ?
C3 O1 1.4115(16) . ?
C3 C17 1.480(2) . ?
C3 C18 1.4977(19) . ?
C4 O3 1.2217(17) . ?
C4 N1 1.3497(19) . ?
C5 C9 1.3847(19) . ?
C5 C6 1.395(2) . ?
C5 H5 0.95 . ?
C6 C7 1.393(2) . ?
C6 Cl1 1.7431(14) . ?
C7 C8 1.395(2) . ?
C7 H7 0.95 . ?
C8 C10 1.381(2) . ?
C8 H8 0.95 . ?
C9 C10 1.3981(19) . ?
C10 N1 1.4077(18) . ?
C11 C16 1.389(2) . ?
C11 C12 1.392(2) . ?
C12 C13 1.394(2) . ?
C12 H12 0.95 . ?
C13 C14 1.387(2) . ?
C13 H13 0.95 . ?
C14 C15 1.390(2) . ?
C14 H14 0.95 . ?
C15 C16 1.392(2) . ?
C15 H15 0.95 . ?
C16 H16 0.95 . ?
C17 N2 1.1451(19) . ?
C18 N3 1.1432(19) . ?
N1 HN1 0.82(3) . ?

loop_
_geom_torsion_atom_site_label_1
_geom_torsion_atom_site_label_2
_geom_torsion_atom_site_label_3
_geom_torsion_atom_site_label_4
_geom_torsion
_geom_torsion_site_symmetry_1
_geom_torsion_site_symmetry_2
_geom_torsion_site_symmetry_3
_geom_torsion_site_symmetry_4
_geom_torsion_publ_flag
O2 C2 C3 O1 -38.32(12) . . . . ?
C9 C2 C3 O1 86.69(13) . . . . ?
C4 C2 C3 O1 -155.78(11) . . . . ?
O2 C2 C3 C17 -153.56(11) . . . . ?
C9 C2 C3 C17 -28.55(16) . . . . ?
C4 C2 C3 C17 88.98(14) . . . . ?
O2 C2 C3 C18 81.28(13) . . . . ?
C9 C2 C3 C18 -153.72(12) . . . . ?
C4 C2 C3 C18 -36.19(16) . . . . ?
O2 C2 C4 O3 -52.72(19) . . . . ?
C9 C2 C4 O3 -176.77(14) . . . . ?
C3 C2 C4 O3 59.52(19) . . . . ?
O2 C2 C4 N1 127.56(12) . . . . ?
C9 C2 C4 N1 3.51(15) . . . . ?
C3 C2 C4 N1 -120.21(13) . . . . ?
C9 C5 C6 C7 0.5(2) . . . . ?
C9 C5 C6 Cl1 -179.63(11) . . . . ?
C5 C6 C7 C8 0.3(2) . . . . ?
Cl1 C6 C7 C8 -179.64(11) . . . . ?
C6 C7 C8 C10 -0.5(2) . . . . ?
C6 C5 C9 C10 -1.0(2) . . . . ?
C6 C5 C9 C2 179.89(14) . . . . ?
O2 C2 C9 C5 56.6(2) . . . . ?
C4 C2 C9 C5 176.06(15) . . . . ?
C3 C2 C9 C5 -59.5(2) . . . . ?
O2 C2 C9 C10 -122.61(13) . . . . ?
C4 C2 C9 C10 -3.16(15) . . . . ?
C3 C2 C9 C10 121.30(13) . . . . ?
C7 C8 C10 C9 0.0(2) . . . . ?
C7 C8 C10 N1 177.92(14) . . . . ?
C5 C9 C10 C8 0.8(2) . . . . ?
C2 C9 C10 C8 -179.91(13) . . . . ?
C5 C9 C10 N1 -177.49(13) . . . . ?
C2 C9 C10 N1 1.83(16) . . . . ?
O2 C1 C11 C16 170.91(13) . . . . ?
O1 C1 C11 C16 52.90(17) . . . . ?
O2 C1 C11 C12 -10.82(19) . . . . ?
O1 C1 C11 C12 -128.82(14) . . . . ?
C16 C11 C12 C13 -0.5(2) . . . . ?
C1 C11 C12 C13 -178.75(13) . . . . ?
C11 C12 C13 C14 -0.8(2) . . . . ?
C12 C13 C14 C15 1.3(2) . . . . ?
C13 C14 C15 C16 -0.4(3) . . . . ?
C12 C11 C16 C15 1.3(2) . . . . ?
C1 C11 C16 C15 179.64(14) . . . . ?
C14 C15 C16 C11 -0.9(3) . . . . ?
O1 C3 C17 N2 -1E1(2) . . . . ?
C18 C3 C17 N2 -13E1(2) . . . . ?
C2 C3 C17 N2 10E1(2) . . . . ?
O1 C3 C18 N3 -86(4) . . . . ?
C17 C3 C18 N3 33(4) . . . . ?
C2 C3 C18 N3 161(4) . . . . ?
O3 C4 N1 C10 177.64(15) . . . . ?
C2 C4 N1 C10 -2.65(16) . . . . ?
C8 C10 N1 C4 -177.55(15) . . . . ?
C9 C10 N1 C4 0.59(17) . . . . ?
C17 C3 O1 C1 154.65(11) . . . . ?
C18 C3 O1 C1 -85.41(13) . . . . ?
C2 C3 O1 C1 35.01(12) . . . . ?
O2 C1 O1 C3 -19.10(13) . . . . ?
C11 C1 O1 C3 101.62(12) . . . . ?
C9 C2 O2 C1 -95.28(13) . . . . ?
C4 C2 O2 C1 149.18(11) . . . . ?
C3 C2 O2 C1 27.93(13) . . . . ?
O1 C1 O2 C2 -7.75(14) . . . . ?
C11 C1 O2 C2 -129.49(12) . . . . ?
